data_7009963
loop_
_publ_author_name
'Sah, Ajay K.'
'Rao, Chebrolu P.'
'Saarenketo, Pauli K.'
'Wegelius, Elina K.'
'Rissanen, Kari'
'Kolehmainen, Erkki'

_publ_section_title
;
 N-Glycosylamines of 4,6-O-ethylidene-\a-D-glucopyranose: synthesis,
 characterisation and structure of CO2H, Cl and F ortho-substituted
 phenyl derivatives and metal ion complexes of the CO2H
 derivative&#x2020;
;
_journal_issue 20
_journal_name_full 'Journal of the Chemical Society, Dalton Transactions'
_journal_page_first 3681
_journal_paper_doi 10.1039/b004854m
_journal_year 2000
_chemical_formula_sum 'C32.5 H47 K2 N2 O17'
_chemical_formula_weight 815.92
_chemical_name_systematic
; 
 ? 
;
_space_group_IT_number 5
_symmetry_space_group_name_Hall 'C 2y'
_symmetry_space_group_name_H-M 'C 1 2 1'
_atom_sites_solution_hydrogens geom
_atom_sites_solution_primary direct
_atom_sites_solution_secondary difmap
_audit_creation_method SHELXL
_cell_angle_alpha 90.00
_cell_angle_beta 122.070(10)
_cell_angle_gamma 90.00
_cell_formula_units_Z 4
_cell_length_a 21.5620(10)
_cell_length_b 13.5010(10)
_cell_length_c 15.0410(10)
_cell_measurement_temperature 173(2)
_cell_volume 3710.4(6)
_computing_structure_refinement 'SHELXL-97 (Sheldrick, 1998)'
_computing_structure_solution 'SHELXS-97 (Sheldrick, 1998)'
_diffrn_ambient_temperature 173(2)
_diffrn_radiation_monochromator graphite
_diffrn_radiation_source 'fine-focus sealed tube'
_diffrn_radiation_type MoK\a
_diffrn_radiation_wavelength 0.71073
_diffrn_reflns_av_R_equivalents 0.0227
_diffrn_reflns_av_sigmaI/netI 0.0537
_diffrn_reflns_limit_h_max 27
_diffrn_reflns_limit_h_min -27
_diffrn_reflns_limit_k_max 17
_diffrn_reflns_limit_k_min -16
_diffrn_reflns_limit_l_max 19
_diffrn_reflns_limit_l_min -16
_diffrn_reflns_number 10452
_diffrn_reflns_theta_max 27.46
_diffrn_reflns_theta_min 1.60
_exptl_absorpt_coefficient_mu 0.334
_exptl_crystal_density_diffrn 1.461
_exptl_crystal_F_000 1720
_refine_diff_density_max 0.761
_refine_diff_density_min -0.310
_refine_diff_density_rms 0.088
_refine_ls_abs_structure_details 'Flack H D (1983), Acta Cryst. A39, 876-881'
_refine_ls_abs_structure_Flack 0.02(3)
_refine_ls_extinction_method none
_refine_ls_goodness_of_fit_all 1.106
_refine_ls_goodness_of_fit_obs 1.114
_refine_ls_matrix_type full
_refine_ls_number_parameters 656
_refine_ls_number_reflns 7437
_refine_ls_number_restraints 1
_refine_ls_restrained_S_all 1.106
_refine_ls_restrained_S_obs 1.114
_refine_ls_R_factor_all 0.0439
_refine_ls_R_factor_obs 0.0374
_refine_ls_shift/esd_max 0.006
_refine_ls_shift/esd_mean 0.000
_refine_ls_structure_factor_coef Fsqd
_refine_ls_weighting_details 'w=1/[\s^2^(Fo^2^)+(0.0514P)^2^+0.2798P] where P=(Fo^2^+2Fc^2^)/3'
_refine_ls_weighting_scheme calc
_refine_ls_wR_factor_all 0.0983
_refine_ls_wR_factor_obs 0.0943
_reflns_number_observed 6796
_reflns_number_total 7437
_reflns_observed_criterion >2sigma(I)
_cod_data_source_file b004854m.txt
_cod_data_source_block K-L(COOH)(2)
_cod_depositor_comments
;
The following automatic conversions were performed:

'_refine_ls_weighting_scheme' value 'calc
w=1/[\s^2^(Fo^2^)+(0.0514P)^2^+0.2798P] where P=(Fo^2^+2Fc^2^)/3' was
changed to 'calc'. New tag '_refine_ls_weighting_details' was
created. The value of the new tag was set to
'w=1/[\s^2^(Fo^2^)+(0.0514P)^2^+0.2798P] where P=(Fo^2^+2Fc^2^)/3'.

Automatic conversion script
Id: cif_fix_values 3143 2015-03-26 13:38:13Z robertas 
;
_cod_original_cell_volume 3710.4(4)
_cod_original_formula_sum 'C32.50 H47 K2 N2 O17'
_cod_database_code 7009963

loop_
_symmetry_equiv_pos_as_xyz
'x, y, z'
'-x, y, -z'
'x+1/2, y+1/2, z'
'-x+1/2, y+1/2, -z'

loop_
_atom_site_aniso_label
_atom_site_aniso_U_11
_atom_site_aniso_U_22
_atom_site_aniso_U_33
_atom_site_aniso_U_23
_atom_site_aniso_U_13
_atom_site_aniso_U_12
K1 0.0309(3) 0.0202(3) 0.0320(3) -0.0017(2) 0.0153(2) 0.0035(2)
K2A 0.0237(4) 0.0149(3) 0.0262(3) 0.000 0.0129(3) 0.000
K2B 0.0254(4) 0.0202(4) 0.0199(3) 0.000 0.0098(3) 0.000
C2A 0.0317(13) 0.0212(13) 0.0232(11) -0.0006(11) 0.0107(10) 0.0047(11)
C2B 0.0198(11) 0.0184(12) 0.0257(11) -0.0020(10) 0.0134(10) 0.0004(9)
C4A 0.0249(12) 0.0143(13) 0.0231(11) 0.0014(9) 0.0085(10) 0.0013(9)
C4B 0.0190(10) 0.0193(12) 0.0222(10) 0.0009(10) 0.0127(9) -0.0007(10)
C5A 0.039(2) 0.0178(14) 0.0351(15) 0.0043(12) 0.0173(13) -0.0012(11)
C5B 0.0284(13) 0.0210(14) 0.0329(13) 0.0032(11) 0.0194(11) 0.0020(10)
C6A 0.049(2) 0.027(2) 0.050(2) 0.0098(14) 0.031(2) -0.0033(13)
C6B 0.0356(15) 0.030(2) 0.0277(12) 0.0116(11) 0.0190(12) 0.0075(11)
C7A 0.047(2) 0.035(2) 0.044(2) 0.0061(14) 0.0325(15) 0.0038(13)
C7B 0.0330(14) 0.041(2) 0.0247(13) 0.0040(12) 0.0186(12) 0.0040(12)
C8A 0.0385(15) 0.0202(15) 0.0358(14) 0.0018(12) 0.0255(13) 0.0015(11)
C8B 0.0317(14) 0.0238(14) 0.0251(12) -0.0016(10) 0.0183(11) -0.0004(10)
C9A 0.0197(11) 0.0163(12) 0.0232(11) 0.0009(9) 0.0096(10) 0.0016(9)
C9B 0.0201(11) 0.0176(12) 0.0215(11) -0.0015(10) 0.0126(10) -0.0025(9)
C11A 0.0227(11) 0.0165(12) 0.0183(11) -0.0011(9) 0.0117(10) -0.0003(9)
C11B 0.0254(12) 0.0149(11) 0.0236(11) -0.0031(10) 0.0176(10) 0.0000(9)
C13A 0.0231(12) 0.0165(12) 0.0201(11) -0.0016(9) 0.0127(10) 0.0019(9)
C13B 0.0265(13) 0.0147(12) 0.0263(12) -0.0039(10) 0.0173(11) -0.0002(9)
C14A 0.0200(11) 0.0132(11) 0.0188(10) -0.0025(9) 0.0085(9) 0.0016(9)
C14B 0.0212(11) 0.0146(12) 0.0234(11) -0.0035(9) 0.0129(10) -0.0009(9)
C15A 0.0205(12) 0.0177(12) 0.0145(10) -0.0016(9) 0.0086(9) -0.0005(9)
C15B 0.0211(11) 0.0166(12) 0.0236(11) 0.0008(9) 0.0142(10) 0.0004(9)
C17A 0.0196(11) 0.0159(13) 0.0185(10) -0.0033(9) 0.0100(9) -0.0019(9)
C17B 0.0243(12) 0.0156(12) 0.0212(10) -0.0028(10) 0.0147(10) 0.0002(10)
C20A 0.0288(13) 0.0213(13) 0.0188(11) -0.0075(10) 0.0106(10) -0.0060(10)
C20B 0.0275(13) 0.0226(13) 0.0249(11) -0.0020(10) 0.0168(11) 0.0047(10)
C21A 0.040(2) 0.0234(15) 0.0319(14) -0.0080(12) 0.0201(14) -0.0037(12)
C21B 0.045(2) 0.0197(14) 0.0365(15) -0.0052(13) 0.0236(14) 0.0049(13)
C23A 0.036(2) 0.0197(13) 0.0209(12) -0.0043(10) 0.0131(12) 0.0009(11)
C23B 0.043(2) 0.0239(14) 0.040(2) -0.0016(12) 0.0326(14) 0.0012(12)
C30 0.0353(15) 0.0288(15) 0.0408(15) -0.0068(13) 0.0201(13) -0.0046(12)
C40 0.037(2) 0.049(2) 0.068(2) -0.020(2) 0.025(2) -0.009(2)
N10A 0.0317(11) 0.0123(10) 0.0275(10) -0.0015(8) 0.0203(9) 0.0001(8)
N10B 0.0312(11) 0.0137(10) 0.0214(9) -0.0033(8) 0.0158(9) -0.0003(8)
O1A 0.0526(13) 0.0177(10) 0.0318(9) -0.0041(8) 0.0147(9) 0.0060(9)
O1B 0.0464(11) 0.0152(9) 0.0372(10) -0.0050(8) 0.0255(10) -0.0006(8)
O3A 0.0654(14) 0.0220(10) 0.0352(10) -0.0024(9) 0.0350(11) 0.0016(9)
O3B 0.0343(10) 0.0205(9) 0.0231(8) 0.0000(7) 0.0181(8) 0.0016(7)
O12A 0.0287(8) 0.0156(9) 0.0183(8) 0.0002(7) 0.0117(7) 0.0027(7)
O12B 0.0294(9) 0.0161(9) 0.0316(9) -0.0026(7) 0.0236(8) -0.0020(7)
O16A 0.0364(10) 0.0146(10) 0.0205(8) -0.0011(7) 0.0170(8) -0.0025(7)
O16B 0.0447(11) 0.0212(10) 0.0310(9) 0.0075(8) 0.0283(9) 0.0111(9)
O18A 0.0279(9) 0.0226(10) 0.0181(8) -0.0062(7) 0.0131(7) -0.0066(7)
O18B 0.0371(10) 0.0241(10) 0.0311(10) 0.0044(8) 0.0262(9) 0.0110(8)
O19A 0.0282(9) 0.0140(9) 0.0175(8) -0.0017(6) 0.0098(7) 0.0011(7)
O19B 0.0288(9) 0.0138(9) 0.0298(9) -0.0041(7) 0.0190(8) 0.0004(7)
O22A 0.0468(11) 0.0196(10) 0.0226(8) -0.0039(8) 0.0210(8) 0.0001(8)
O22B 0.0483(12) 0.0211(10) 0.0310(10) -0.0037(8) 0.0280(9) 0.0033(8)
O31 0.0399(11) 0.0234(11) 0.0390(11) 0.0013(9) 0.0197(9) 0.0073(8)
O41 0.0416(11) 0.0175(10) 0.0375(10) -0.0028(8) 0.0241(9) -0.0023(9)
O60 0.0312(14) 0.0202(15) 0.0318(14) 0.000 0.0137(13) 0.000
C50 0.064(4) 0.052(4) 0.131(6) 0.000 0.051(4) 0.000
O51 0.093(6) 0.153(10) 0.131(7) 0.005(7) 0.043(5) 0.037(7)

loop_
_atom_site_label
_atom_site_type_symbol
_atom_site_fract_x
_atom_site_fract_y
_atom_site_fract_z
_atom_site_U_iso_or_equiv
_atom_site_thermal_displace_type
_atom_site_occupancy
_atom_site_calc_flag
_atom_site_refinement_flags
_atom_site_disorder_group
K1 K -0.18200(3) -1.15677(4) -0.04444(5) 0.02839(14) Uani 1 d . .
K2A K -0.5000 -0.19719(5) 0.0000 0.0218(2) Uani 1 d S .
K2B K 0.0000 -1.01796(6) 0.0000 0.0229(2) Uani 1 d S .
C2A C -0.61221(14) -0.0108(2) -0.2152(2) 0.0273(5) Uani 1 d . .
C2B C -0.11127(12) -0.8900(2) 0.0580(2) 0.0207(5) Uani 1 d . .
C4A C -0.59979(13) -0.0321(2) -0.3025(2) 0.0229(5) Uani 1 d . .
C4B C -0.10245(11) -0.8599(2) 0.1613(2) 0.0193(4) Uani 1 d . .
C5A C -0.5801(2) 0.0466(2) -0.3434(2) 0.0320(6) Uani 1 d . .
C5B C -0.08036(14) -0.9331(2) 0.2383(2) 0.0259(5) Uani 1 d . .
C6A C -0.5655(2) 0.0327(2) -0.4210(3) 0.0396(7) Uani 1 d . .
C6B C -0.0656(2) -0.9118(2) 0.3379(2) 0.0301(6) Uani 1 d . .
C7A C -0.5707(2) -0.0614(3) -0.4600(3) 0.0379(7) Uani 1 d . .
C7B C -0.0740(2) -0.8156(2) 0.3608(2) 0.0312(6) Uani 1 d . .
C8A C -0.5893(2) -0.1408(2) -0.4219(2) 0.0286(6) Uani 1 d . .
C8B C -0.09713(14) -0.7413(2) 0.2863(2) 0.0253(5) Uani 1 d . .
C9A C -0.60446(13) -0.1285(2) -0.3427(2) 0.0206(5) Uani 1 d . .
C9B C -0.11262(12) -0.7620(2) 0.1849(2) 0.0190(5) Uani 1 d . .
C11A C -0.61151(13) -0.3087(2) -0.3185(2) 0.0188(5) Uani 1 d . .
H11A H -0.55953(13) -0.3155(2) -0.2989(2) 0.023 Uiso 1 calc R .
C11B C -0.12632(13) -0.5858(2) 0.1358(2) 0.0190(5) Uani 1 d . .
C13A C -0.64517(13) -0.4397(2) -0.4398(2) 0.0193(5) Uani 1 d . .
C13B C -0.16196(14) -0.4504(2) 0.1959(2) 0.0209(5) Uani 1 d . .
C14A C -0.66289(13) -0.5080(2) -0.3757(2) 0.0182(5) Uani 1 d . .
C14B C -0.18203(13) -0.3862(2) 0.1009(2) 0.0192(5) Uani 1 d . .
C15A C -0.61490(13) -0.4822(2) -0.2609(2) 0.0179(5) Uani 1 d . .
C15B C -0.13588(13) -0.4154(2) 0.0567(2) 0.0193(5) Uani 1 d . .
C17A C -0.62480(12) -0.3730(2) -0.2463(2) 0.0180(5) Uani 1 d . .
C17B C -0.13886(13) -0.5270(2) 0.0404(2) 0.0191(5) Uani 1 d . .
C20A C -0.69445(14) -0.6340(2) -0.4992(2) 0.0240(5) Uani 1 d . .
C20B C -0.21073(15) -0.2554(2) 0.1772(2) 0.0236(5) Uani 1 d . .
C21A C -0.6776(2) -0.7391(2) -0.5103(2) 0.0312(6) Uani 1 d . .
C21B C -0.1920(2) -0.1500(2) 0.2127(2) 0.0330(6) Uani 1 d . .
C23A C -0.6912(2) -0.4703(2) -0.5538(2) 0.0266(6) Uani 1 d . .
C23B C -0.2070(2) -0.4177(2) 0.2407(2) 0.0305(6) Uani 1 d . .
C30 C -0.0060(2) -1.1984(2) 0.1885(2) 0.0350(6) Uani 1 d . .
H30A H -0.0174(11) -1.1395(7) 0.2153(5) 0.052 Uiso 1 calc R .
H30B H 0.0471(2) -1.2080(17) 0.2271(3) 0.052 Uiso 1 calc R .
H30C H -0.0292(9) -1.2566(10) 0.1977(3) 0.052 Uiso 1 calc R .
C40 C -0.2431(2) -1.2377(3) -0.2989(4) 0.0529(10) Uani 1 d . .
N10A N -0.62653(12) -0.2082(2) -0.3084(2) 0.0215(4) Uani 1 d . .
N10B N -0.14086(12) -0.6884(2) 0.1081(2) 0.0212(4) Uani 1 d . .
O1A O -0.60946(12) 0.07792(15) -0.1857(2) 0.0378(5) Uani 1 d . .
O1B O -0.11550(11) -0.97973(14) 0.0368(2) 0.0313(4) Uani 1 d . .
O3A O -0.62386(13) -0.0826(2) -0.1724(2) 0.0368(5) Uani 1 d . .
O3B O -0.11185(10) -0.82093(13) -0.00057(13) 0.0246(4) Uani 1 d . .
O12A O -0.66045(9) -0.34009(13) -0.42623(12) 0.0212(4) Uani 1 d . .
O12B O -0.17761(9) -0.55181(13) 0.16339(13) 0.0221(4) Uani 1 d . .
O16A O -0.63137(10) -0.53850(14) -0.19599(14) 0.0229(4) Uani 1 d . .
O16B O -0.16310(10) -0.3639(2) -0.03961(14) 0.0282(4) Uani 1 d . .
O18A O -0.57523(9) -0.34472(14) -0.14008(12) 0.0224(4) Uani 1 d . .
O18B O -0.08498(10) -0.55709(14) 0.0193(2) 0.0268(4) Uani 1 d . .
O19A O -0.65042(9) -0.60830(12) -0.39128(12) 0.0211(4) Uani 1 d . .
O19B O -0.17003(9) -0.28426(13) 0.13113(14) 0.0225(4) Uani 1 d . .
O22A O -0.67702(11) -0.57284(14) -0.55989(13) 0.0283(4) Uani 1 d . .
O22B O -0.19180(11) -0.31442(14) 0.2660(2) 0.0301(4) Uani 1 d . .
O31 O -0.03322(11) -1.1853(2) 0.0789(2) 0.0347(4) Uani 1 d . .
O41 O -0.16891(12) -1.2331(2) -0.2158(2) 0.0307(4) Uani 1 d . .
O60 O -0.5000 0.1528(2) 0.0000 0.0292(6) Uani 1 d S .
H5A H -0.5717(19) 0.1045(30) -0.3081(26) 0.044(10) Uiso 1 d . .
H5B H -0.0757(16) -1.0022(25) 0.2198(23) 0.027(7) Uiso 1 d . .
H6A H -0.5514(20) 0.0861(30) -0.4526(29) 0.051(10) Uiso 1 d . .
H6B H -0.0499(21) -0.9679(30) 0.3916(31) 0.056(11) Uiso 1 d . .
H7A H -0.5551(18) -0.0804(27) -0.5135(26) 0.042(9) Uiso 1 d . .
H7B H -0.0659(21) -0.8014(29) 0.4374(32) 0.058(12) Uiso 1 d . .
H8A H -0.5954(18) -0.1980(28) -0.4444(25) 0.034(9) Uiso 1 d . .
H8B H -0.1070(18) -0.6646(29) 0.3028(26) 0.045(9) Uiso 1 d . .
H10A H -0.6366(20) -0.1821(30) -0.2589(29) 0.054(11) Uiso 1 d . .
H10B H -0.1400(20) -0.7063(28) 0.0523(29) 0.046(10) Uiso 1 d . .
H11B H -0.0734(13) -0.5736(19) 0.1984(19) 0.009(6) Uiso 1 d . .
H13A H -0.5961(17) -0.4463(24) -0.4201(23) 0.028(8) Uiso 1 d . .
H13B H -0.1094(18) -0.4453(25) 0.2529(24) 0.032(8) Uiso 1 d . .
H14A H -0.7121(15) -0.5007(20) -0.4002(20) 0.015(6) Uiso 1 d . .
H14B H -0.2337(15) -0.3975(20) 0.0438(20) 0.017(6) Uiso 1 d . .
H15A H -0.5677(19) -0.4918(24) -0.2417(25) 0.032(8) Uiso 1 d . .
H15B H -0.0873(16) -0.3985(20) 0.1041(21) 0.016(6) Uiso 1 d . .
H16A H -0.6362(19) -0.5897(29) -0.2133(28) 0.035(10) Uiso 1 d . .
H16B H -0.1471(21) -0.3894(31) -0.0691(28) 0.050(11) Uiso 1 d . .
H17A H -0.6762(14) -0.3670(23) -0.2673(19) 0.017(6) Uiso 1 d . .
H17B H -0.1868(17) -0.5426(25) -0.0153(25) 0.030(8) Uiso 1 d . .
H18A H -0.5957(20) -0.3495(34) -0.1050(29) 0.056(11) Uiso 1 d . .
H18B H -0.1036(20) -0.5581(31) -0.0478(31) 0.054(11) Uiso 1 d . .
H20A H -0.7495(14) -0.6232(19) -0.5228(19) 0.010(6) Uiso 1 d . .
H20B H -0.2607(16) -0.2643(24) 0.1282(22) 0.021(7) Uiso 1 d . .
H21C H -0.6258(20) -0.7417(27) -0.4786(27) 0.042(10) Uiso 1 d . .
H21D H -0.7011(18) -0.7583(28) -0.5878(27) 0.041(9) Uiso 1 d . .
H21E H -0.6940(23) -0.7796(36) -0.4772(34) 0.068(13) Uiso 1 d . .
H21F H -0.1409(21) -0.1466(29) 0.2694(28) 0.048(10) Uiso 1 d . .
H21G H -0.1994(17) -0.1063(24) 0.1586(25) 0.031(8) Uiso 1 d . .
H21H H -0.2252(25) -0.1178(36) 0.2362(35) 0.076(14) Uiso 1 d . .
H23C H -0.7388(18) -0.4576(24) -0.5802(24) 0.026(8) Uiso 1 d . .
H23E H -0.2594(17) -0.4333(23) 0.1900(22) 0.025(7) Uiso 1 d . .
H23F H -0.1902(16) -0.4537(24) 0.3125(24) 0.030(8) Uiso 1 d . .
H31A H -0.0285(19) -1.2425(30) 0.0507(27) 0.040(9) Uiso 1 d . .
H40A H -0.2440(20) -1.2561(33) -0.3663(32) 0.057(11) Uiso 1 d . .
H40B H -0.2633(30) -1.1622(47) -0.3125(42) 0.107(18) Uiso 1 d . .
H40C H -0.2723(33) -1.2787(46) -0.2807(45) 0.108(18) Uiso 1 d . .
H41A H -0.1443(26) -1.2864(38) -0.2086(36) 0.072(14) Uiso 1 d . .
H60A H -0.4727(19) 0.1181(30) 0.0510(25) 0.045(10) Uiso 1 d . .
H23D H -0.6721(18) -0.4395(26) -0.6005(26) 0.041(9) Uiso 1 d . .
C50 C -0.5000 -0.6845(5) -0.5000 0.083(2) Uani 1 d S .
H50A H -0.4592(34) -0.7013(7) -0.4294(25) 0.124 Uiso 0.50 calc PR .
H50B H -0.5378(14) -0.6494(37) -0.4949(65) 0.124 Uiso 0.50 calc PR .
H50C H -0.4823(49) -0.6420(32) -0.5348(41) 0.124 Uiso 0.50 calc PR .
O51 O -0.5304(5) -0.7739(9) -0.5599(9) 0.134(4) Uani 0.50 d P .
H51 H -0.4995(41) -0.8007(79) -0.5700(135) 0.201 Uiso 0.50 calc PR .

loop_
_atom_type_symbol
_atom_type_description
_atom_type_scat_dispersion_real
_atom_type_scat_dispersion_imag
_atom_type_scat_source
K K 0.2009 0.2494 'International Tables Vol C Tables 4.2.6.8 and 6.1.1.4'
C C 0.0033 0.0016 'International Tables Vol C Tables 4.2.6.8 and 6.1.1.4'
H H 0.0000 0.0000 'International Tables Vol C Tables 4.2.6.8 and 6.1.1.4'
N N 0.0061 0.0033 'International Tables Vol C Tables 4.2.6.8 and 6.1.1.4'
O O 0.0106 0.0060 'International Tables Vol C Tables 4.2.6.8 and 6.1.1.4'

loop_
_geom_angle_atom_site_label_1
_geom_angle_atom_site_label_2
_geom_angle_atom_site_label_3
_geom_angle
_geom_angle_site_symmetry_1
_geom_angle_site_symmetry_3
_geom_angle_publ_flag
O1B K1 O31 70.85(6) . . ?
O1B K1 O16B 145.56(6) . 1_545 ?
O31 K1 O16B 75.12(6) . 1_545 ?
O1B K1 O41 115.53(6) . . ?
O31 K1 O41 85.49(6) . . ?
O16B K1 O41 66.00(6) 1_545 . ?
O1B K1 O12B 88.66(6) . 4_445 ?
O31 K1 O12B 159.17(6) . 4_445 ?
O16B K1 O12B 125.60(6) 1_545 4_445 ?
O41 K1 O12B 100.59(6) . 4_445 ?
O1B K1 O19B 108.97(6) . 1_545 ?
O31 K1 O19B 78.73(6) . 1_545 ?
O16B K1 O19B 58.20(5) 1_545 1_545 ?
O41 K1 O19B 124.15(5) . 1_545 ?
O12B K1 O19B 112.73(5) 4_445 1_545 ?
O1B K1 O16A 66.96(5) . 3_545 ?
O31 K1 O16A 80.98(5) . 3_545 ?
O16B K1 O16A 112.89(5) 1_545 3_545 ?
O41 K1 O16A 50.19(5) . 3_545 ?
O12B K1 O16A 87.65(5) 4_445 3_545 ?
O19B K1 O16A 159.42(5) 1_545 3_545 ?
O1B K1 N10B 118.51(6) . 4_445 ?
O31 K1 N10B 153.74(6) . 4_445 ?
O16B K1 N10B 90.45(6) 1_545 4_445 ?
O41 K1 N10B 108.88(6) . 4_445 ?
O12B K1 N10B 41.95(5) 4_445 4_445 ?
O19B K1 N10B 75.01(5) 1_545 4_445 ?
O16A K1 N10B 125.18(5) 3_545 4_445 ?
O1B K1 C40 124.65(9) . . ?
O31 K1 C40 108.74(8) . . ?
O16B K1 C40 71.57(9) 1_545 . ?
O41 K1 C40 23.35(7) . . ?
O12B K1 C40 79.43(8) 4_445 . ?
O19B K1 C40 125.57(9) 1_545 . ?
O16A K1 C40 58.78(8) 3_545 . ?
N10B K1 C40 86.51(7) 4_445 . ?
O1B K1 K2B 44.74(4) . . ?
O31 K1 K2B 43.62(5) . . ?
O16B K1 K2B 109.79(4) 1_545 . ?
O41 K1 K2B 76.78(4) . . ?
O12B K1 K2B 118.03(4) 4_445 . ?
O19B K1 K2B 119.16(4) 1_545 . ?
O16A K1 K2B 43.10(3) 3_545 . ?
N10B K1 K2B 159.24(4) 4_445 . ?
C40 K1 K2B 95.36(7) . . ?
O18A K2A O18A 85.93(8) . 2_455 ?
O18A K2A O18B 115.32(6) . 3_455 ?
O18A K2A O18B 125.28(6) 2_455 3_455 ?
O18A K2A O18B 125.28(6) . 4_455 ?
O18A K2A O18B 115.32(6) 2_455 4_455 ?
O18B K2A O18B 93.24(8) 3_455 4_455 ?
O18A K2A O3B 55.19(5) . 3_455 ?
O18A K2A O3B 74.71(5) 2_455 3_455 ?
O18B K2A O3B 78.42(5) 3_455 3_455 ?
O18B K2A O3B 169.72(6) 4_455 3_455 ?
O18A K2A O3B 74.71(5) . 4_455 ?
O18A K2A O3B 55.19(5) 2_455 4_455 ?
O18B K2A O3B 169.72(6) 3_455 4_455 ?
O18B K2A O3B 78.42(5) 4_455 4_455 ?
O3B K2A O3B 110.48(7) 3_455 4_455 ?
O18A K2A O3A 160.57(6) . 2_455 ?
O18A K2A O3A 79.39(6) 2_455 2_455 ?
O18B K2A O3A 83.74(6) 3_455 2_455 ?
O18B K2A O3A 52.90(5) 4_455 2_455 ?
O3B K2A O3A 130.83(5) 3_455 2_455 ?
O3B K2A O3A 86.42(5) 4_455 2_455 ?
O18A K2A O3A 79.39(6) . . ?
O18A K2A O3A 160.57(6) 2_455 . ?
O18B K2A O3A 52.90(5) 3_455 . ?
O18B K2A O3A 83.74(6) 4_455 . ?
O3B K2A O3A 86.42(5) 3_455 . ?
O3B K2A O3A 130.83(5) 4_455 . ?
O3A K2A O3A 117.53(9) 2_455 . ?
O18A K2A K2B 42.96(4) . 3_455 ?
O18A K2A K2B 42.96(4) 2_455 3_455 ?
O18B K2A K2B 133.38(4) 3_455 3_455 ?
O18B K2A K2B 133.38(4) 4_455 3_455 ?
O3B K2A K2B 55.24(4) 3_455 3_455 ?
O3B K2A K2B 55.24(4) 4_455 3_455 ?
O3A K2A K2B 121.23(4) 2_455 3_455 ?
O3A K2A K2B 121.23(4) . 3_455 ?
O16A K2B O16A 168.70(9) 4_445 3_545 ?
O16A K2B O31 79.59(6) 4_445 . ?
O16A K2B O31 91.30(6) 3_545 . ?
O16A K2B O31 91.30(6) 4_445 2 ?
O16A K2B O31 79.59(6) 3_545 2 ?
O31 K2B O31 73.31(9) . 2 ?
O16A K2B O1B 108.02(5) 4_445 . ?
O16A K2B O1B 74.10(5) 3_545 . ?
O31 K2B O1B 67.79(6) . . ?
O31 K2B O1B 131.81(6) 2 . ?
O16A K2B O1B 74.10(5) 4_445 2 ?
O16A K2B O1B 108.02(5) 3_545 2 ?
O31 K2B O1B 131.81(6) . 2 ?
O31 K2B O1B 67.79(6) 2 2 ?
O1B K2B O1B 159.28(8) . 2 ?
O16A K2B O18A 58.02(5) 4_445 4_445 ?
O16A K2B O18A 133.15(6) 3_545 4_445 ?
O31 K2B O18A 119.71(5) . 4_445 ?
O31 K2B O18A 139.60(5) 2 4_445 ?
O1B K2B O18A 85.69(5) . 4_445 ?
O1B K2B O18A 78.07(5) 2 4_445 ?
O16A K2B O18A 133.15(6) 4_445 3_545 ?
O16A K2B O18A 58.02(5) 3_545 3_545 ?
O31 K2B O18A 139.60(5) . 3_545 ?
O31 K2B O18A 119.71(5) 2 3_545 ?
O1B K2B O18A 78.07(5) . 3_545 ?
O1B K2B O18A 85.69(5) 2 3_545 ?
O18A K2B O18A 76.84(7) 4_445 3_545 ?
O16A K2B C15A 24.41(6) 4_445 4_445 ?
O16A K2B C15A 159.84(6) 3_545 4_445 ?
O31 K2B C15A 79.58(6) . 4_445 ?
O31 K2B C15A 114.21(6) 2 4_445 ?
O1B K2B C15A 85.79(6) . 4_445 ?
O1B K2B C15A 91.27(6) 2 4_445 ?
O18A K2B C15A 44.00(5) 4_445 4_445 ?
O18A K2B C15A 119.71(6) 3_545 4_445 ?
O16A K2B C15A 159.84(6) 4_445 3_545 ?
O16A K2B C15A 24.41(6) 3_545 3_545 ?
O31 K2B C15A 114.21(6) . 3_545 ?
O31 K2B C15A 79.58(6) 2 3_545 ?
O1B K2B C15A 91.27(6) . 3_545 ?
O1B K2B C15A 85.79(6) 2 3_545 ?
O18A K2B C15A 119.71(6) 4_445 3_545 ?
O18A K2B C15A 44.00(5) 3_545 3_545 ?
C15A K2B C15A 163.58(9) 4_445 3_545 ?
O16A K2B C2B 82.23(6) 4_445 2 ?
O16A K2B C2B 103.57(6) 3_545 2 ?
O31 K2B C2B 151.85(6) . 2 ?
O31 K2B C2B 85.86(6) 2 2 ?
O1B K2B C2B 139.06(6) . 2 ?
O1B K2B C2B 20.46(6) 2 2 ?
O18A K2B C2B 65.97(6) 4_445 2 ?
O18A K2B C2B 67.46(5) 3_545 2 ?
C15A K2B C2B 92.45(6) 4_445 2 ?
C15A K2B C2B 79.23(6) 3_545 2 ?
O16A K2B C2B 103.57(6) 4_445 . ?
O16A K2B C2B 82.23(6) 3_545 . ?
O31 K2B C2B 85.86(6) . . ?
O31 K2B C2B 151.85(6) 2 . ?
O1B K2B C2B 20.46(6) . . ?
O1B K2B C2B 139.06(6) 2 . ?
O18A K2B C2B 67.46(5) 4_445 . ?
O18A K2B C2B 65.97(6) 3_545 . ?
C15A K2B C2B 79.23(6) 4_445 . ?
C15A K2B C2B 92.45(6) 3_545 . ?
C2B K2B C2B 119.40(9) 2 . ?
O3A C2A O1A 122.2(2) . . ?
O3A C2A C4A 118.4(2) . . ?
O1A C2A C4A 119.4(3) . . ?
O1B C2B O3B 124.2(2) . . ?
O1B C2B C4B 118.4(2) . . ?
O3B C2B C4B 117.4(2) . . ?
O1B C2B K2B 53.81(13) . . ?
O3B C2B K2B 86.84(13) . . ?
C4B C2B K2B 132.25(14) . . ?
C5A C4A C9A 118.6(2) . . ?
C5A C4A C2A 118.4(2) . . ?
C9A C4A C2A 123.0(2) . . ?
C5B C4B C9B 118.8(2) . . ?
C5B C4B C2B 117.4(2) . . ?
C9B C4B C2B 123.8(2) . . ?
C6A C5A C4A 122.0(3) . . ?
C6B C5B C4B 121.9(3) . . ?
C5A C6A C7A 118.8(3) . . ?
C7B C6B C5B 118.8(3) . . ?
C8A C7A C6A 121.3(3) . . ?
C6B C7B C8B 121.1(3) . . ?
C7A C8A C9A 120.9(3) . . ?
C7B C8B C9B 120.7(3) . . ?
N10A C9A C8A 120.4(2) . . ?
N10A C9A C4A 121.1(2) . . ?
C8A C9A C4A 118.4(2) . . ?
N10B C9B C8B 120.4(2) . . ?
N10B C9B C4B 120.9(2) . . ?
C8B C9B C4B 118.6(2) . . ?
N10A C11A O12A 109.1(2) . . ?
N10A C11A C17A 109.0(2) . . ?
O12A C11A C17A 109.1(2) . . ?
N10B C11B O12B 107.9(2) . . ?
N10B C11B C17B 109.1(2) . . ?
O12B C11B C17B 108.8(2) . . ?
O12A C13A C23A 111.0(2) . . ?
O12A C13A C14A 109.0(2) . . ?
C23A C13A C14A 108.6(2) . . ?
O12B C13B C23B 109.9(2) . . ?
O12B C13B C14B 108.9(2) . . ?
C23B C13B C14B 108.8(2) . . ?
O19A C14A C15A 109.5(2) . . ?
O19A C14A C13A 109.8(2) . . ?
C15A C14A C13A 109.5(2) . . ?
O19B C14B C15B 109.9(2) . . ?
O19B C14B C13B 109.6(2) . . ?
C15B C14B C13B 109.8(2) . . ?
O16A C15A C14A 113.1(2) . . ?
O16A C15A C17A 108.3(2) . . ?
C14A C15A C17A 109.0(2) . . ?
O16A C15A K2B 54.82(10) . 3_455 ?
C14A C15A K2B 158.3(2) . 3_455 ?
C17A C15A K2B 92.49(13) . 3_455 ?
O16B C15B C14B 107.9(2) . . ?
O16B C15B C17B 111.1(2) . . ?
C14B C15B C17B 110.3(2) . . ?
O18A C17A C15A 110.0(2) . . ?
O18A C17A C11A 109.4(2) . . ?
C15A C17A C11A 110.7(2) . . ?
O18B C17B C15B 110.5(2) . . ?
O18B C17B C11B 107.7(2) . . ?
C15B C17B C11B 113.0(2) . . ?
O22A C20A O19A 110.4(2) . . ?
O22A C20A C21A 108.5(2) . . ?
O19A C20A C21A 107.7(2) . . ?
O22B C20B O19B 111.1(2) . . ?
O22B C20B C21B 108.0(2) . . ?
O19B C20B C21B 108.2(2) . . ?
O22A C23A C13A 107.6(2) . . ?
O22B C23B C13B 107.0(2) . . ?
O41 C40 K1 55.1(2) . . ?
C9A N10A C11A 124.0(2) . . ?
C9B N10B C11B 121.1(2) . . ?
C9B N10B K1 104.55(14) . 4_455 ?
C11B N10B K1 90.01(13) . 4_455 ?
C2B O1B K1 157.0(2) . . ?
C2B O1B K2B 105.7(2) . . ?
K1 O1B K2B 93.42(6) . . ?
C2A O3A K2A 120.9(2) . . ?
C2B O3B K2A 134.99(15) . 3_545 ?
C13A O12A C11A 110.5(2) . . ?
C13B O12B C11B 108.9(2) . . ?
C13B O12B K1 130.47(13) . 4_455 ?
C11B O12B K1 111.69(13) . 4_455 ?
C15A O16A K2B 100.77(13) . 3_455 ?
C15A O16A K1 174.76(15) . 3_455 ?
K2B O16A K1 81.20(4) 3_455 3_455 ?
C15B O16B K1 119.10(15) . 1_565 ?
C17A O18A K2A 148.0(2) . . ?
C17A O18A K2B 112.64(14) . 3_455 ?
K2A O18A K2B 98.62(5) . 3_455 ?
C17B O18B K2A 153.0(2) . 3_545 ?
C20A O19A C14A 110.5(2) . . ?
C14B O19B C20B 111.3(2) . . ?
C14B O19B K1 110.50(13) . 1_565 ?
C20B O19B K1 118.31(14) . 1_565 ?
C20A O22A C23A 112.5(2) . . ?
C20B O22B C23B 112.6(2) . . ?
C30 O31 K1 114.2(2) . . ?
C30 O31 K2B 122.8(2) . . ?
K1 O31 K2B 94.03(6) . . ?
C40 O41 K1 101.6(2) . . ?

loop_
_geom_bond_atom_site_label_1
_geom_bond_atom_site_label_2
_geom_bond_distance
_geom_bond_site_symmetry_2
_geom_bond_publ_flag
K1 O1B 2.721(2) . ?
K1 O31 2.750(2) . ?
K1 O16B 2.822(2) 1_545 ?
K1 O41 2.926(2) . ?
K1 O12B 2.936(2) 4_445 ?
K1 O19B 3.046(2) 1_545 ?
K1 O16A 3.403(2) 3_545 ?
K1 N10B 3.436(2) 4_445 ?
K1 C40 3.496(4) . ?
K1 K2B 4.0710(7) . ?
K2A O18A 2.722(2) . ?
K2A O18A 2.722(2) 2_455 ?
K2A O18B 2.754(2) 3_455 ?
K2A O18B 2.754(2) 4_455 ?
K2A O3B 2.930(2) 3_455 ?
K2A O3B 2.930(2) 4_455 ?
K2A O3A 2.983(2) 2_455 ?
K2A O3A 2.983(2) . ?
K2A K2B 4.3307(11) 3_455 ?
K2B O16A 2.815(2) 4_445 ?
K2B O16A 2.815(2) 3_545 ?
K2B O31 2.815(2) . ?
K2B O31 2.815(2) 2 ?
K2B O1B 2.870(2) . ?
K2B O1B 2.870(2) 2 ?
K2B O18A 2.985(2) 4_445 ?
K2B O18A 2.985(2) 3_545 ?
K2B C15A 3.383(2) 4_445 ?
K2B C15A 3.383(2) 3_545 ?
K2B C2B 3.424(2) 2 ?
K2B C2B 3.424(2) . ?
C2A O3A 1.261(3) . ?
C2A O1A 1.268(3) . ?
C2A C4A 1.500(4) . ?
C2B O1B 1.243(3) . ?
C2B O3B 1.278(3) . ?
C2B C4B 1.517(3) . ?
C4A C5A 1.401(4) . ?
C4A C9A 1.416(3) . ?
C4B C5B 1.400(4) . ?
C4B C9B 1.416(4) . ?
C5A C6A 1.373(5) . ?
C5B C6B 1.386(4) . ?
C6A C7A 1.379(5) . ?
C6B C7B 1.380(4) . ?
C7A C8A 1.371(4) . ?
C7B C8B 1.385(4) . ?
C8A C9A 1.403(4) . ?
C8B C9B 1.404(3) . ?
C9A N10A 1.383(3) . ?
C9B N10B 1.394(3) . ?
C11A N10A 1.421(3) . ?
C11A O12A 1.450(3) . ?
C11A C17A 1.532(3) . ?
C11B N10B 1.432(3) . ?
C11B O12B 1.447(3) . ?
C11B C17B 1.533(3) . ?
C13A O12A 1.425(3) . ?
C13A C23A 1.513(3) . ?
C13A C14A 1.522(3) . ?
C13B O12B 1.433(3) . ?
C13B C23B 1.512(3) . ?
C13B C14B 1.525(3) . ?
C14A O19A 1.424(3) . ?
C14A C15A 1.508(3) . ?
C14B O19B 1.430(3) . ?
C14B C15B 1.512(3) . ?
C15A O16A 1.423(3) . ?
C15A C17A 1.522(3) . ?
C15A K2B 3.383(2) 3_455 ?
C15B O16B 1.423(3) . ?
C15B C17B 1.523(3) . ?
C17A O18A 1.424(3) . ?
C17B O18B 1.416(3) . ?
C20A O22A 1.421(3) . ?
C20A O19A 1.422(3) . ?
C20A C21A 1.496(4) . ?
C20B O22B 1.417(3) . ?
C20B O19B 1.431(3) . ?
C20B C21B 1.498(4) . ?
C23A O22A 1.431(3) . ?
C23B O22B 1.436(3) . ?
C30 O31 1.437(4) . ?
C40 O41 1.414(4) . ?
N10B K1 3.436(2) 4_455 ?
O3B K2A 2.930(2) 3_545 ?
O12B K1 2.936(2) 4_455 ?
O16A K2B 2.815(2) 3_455 ?
O16A K1 3.403(2) 3_455 ?
O16B K1 2.822(2) 1_565 ?
O18A K2B 2.985(2) 3_455 ?
O18B K2A 2.754(2) 3_545 ?
O19B K1 3.046(2) 1_565 ?
C50 O51 1.438(12) . ?

loop_
_geom_torsion_atom_site_label_1
_geom_torsion_atom_site_label_2
_geom_torsion_atom_site_label_3
_geom_torsion_atom_site_label_4
_geom_torsion
_geom_torsion_site_symmetry_1
_geom_torsion_site_symmetry_2
_geom_torsion_site_symmetry_3
_geom_torsion_site_symmetry_4
_geom_torsion_publ_flag
O16A K2B C2B O1B -105.3(2) 4_445 . . . ?
O16A K2B C2B O1B 64.8(2) 3_545 . . . ?
O31 K2B C2B O1B -27.0(2) . . . . ?
O31 K2B C2B O1B 14.7(2) 2 . . . ?
O1B K2B C2B O1B 0.0 . . . . ?
O1B K2B C2B O1B 173.45(9) 2 . . . ?
O18A K2B C2B O1B -151.7(2) 4_445 . . . ?
O18A K2B C2B O1B 123.2(2) 3_545 . . . ?
C15A K2B C2B O1B -107.2(2) 4_445 . . . ?
C15A K2B C2B O1B 87.1(2) 3_545 . . . ?
C2B K2B C2B O1B 166.1(2) 2 . . . ?
O16A K2B C2B O3B 117.13(14) 4_445 . . . ?
O16A K2B C2B O3B -72.75(14) 3_545 . . . ?
O31 K2B C2B O3B -164.63(14) . . . . ?
O31 K2B C2B O3B -122.8(2) 2 . . . ?
O1B K2B C2B O3B -137.6(2) . . . . ?
O1B K2B C2B O3B 35.9(2) 2 . . . ?
O18A K2B C2B O3B 70.76(13) 4_445 . . . ?
O18A K2B C2B O3B -14.37(12) 3_545 . . . ?
C15A K2B C2B O3B 115.21(14) 4_445 . . . ?
C15A K2B C2B O3B -50.52(14) 3_545 . . . ?
C2B K2B C2B O3B 28.49(12) 2 . . . ?
O16A K2B C2B C4B -7.8(2) 4_445 . . . ?
O16A K2B C2B C4B 162.4(2) 3_545 . . . ?
O31 K2B C2B C4B 70.5(2) . . . . ?
O31 K2B C2B C4B 112.3(2) 2 . . . ?
O1B K2B C2B C4B 97.5(3) . . . . ?
O1B K2B C2B C4B -89.0(2) 2 . . . ?
O18A K2B C2B C4B -54.1(2) 4_445 . . . ?
O18A K2B C2B C4B -139.3(2) 3_545 . . . ?
C15A K2B C2B C4B -9.7(2) 4_445 . . . ?
C15A K2B C2B C4B -175.4(2) 3_545 . . . ?
C2B K2B C2B C4B -96.4(2) 2 . . . ?
O3A C2A C4A C5A -174.1(3) . . . . ?
O1A C2A C4A C5A 4.7(4) . . . . ?
O3A C2A C4A C9A 3.5(4) . . . . ?
O1A C2A C4A C9A -177.7(2) . . . . ?
O1B C2B C4B C5B 16.5(3) . . . . ?
O3B C2B C4B C5B -161.6(2) . . . . ?
K2B C2B C4B C5B -48.9(3) . . . . ?
O1B C2B C4B C9B -165.9(2) . . . . ?
O3B C2B C4B C9B 15.9(3) . . . . ?
K2B C2B C4B C9B 128.7(2) . . . . ?
C9A C4A C5A C6A 0.1(4) . . . . ?
C2A C4A C5A C6A 177.9(3) . . . . ?
C9B C4B C5B C6B -2.5(4) . . . . ?
C2B C4B C5B C6B 175.2(2) . . . . ?
C4A C5A C6A C7A 0.3(5) . . . . ?
C4B C5B C6B C7B 0.9(4) . . . . ?
C5A C6A C7A C8A -0.8(5) . . . . ?
C5B C6B C7B C8B 0.4(4) . . . . ?
C6A C7A C8A C9A 0.8(5) . . . . ?
C6B C7B C8B C9B 0.0(4) . . . . ?
C7A C8A C9A N10A 176.9(3) . . . . ?
C7A C8A C9A C4A -0.3(4) . . . . ?
C5A C4A C9A N10A -177.3(2) . . . . ?
C2A C4A C9A N10A 5.0(4) . . . . ?
C5A C4A C9A C8A -0.1(4) . . . . ?
C2A C4A C9A C8A -177.8(2) . . . . ?
C7B C8B C9B N10B 175.4(2) . . . . ?
C7B C8B C9B C4B -1.5(4) . . . . ?
C5B C4B C9B N10B -174.2(2) . . . . ?
C2B C4B C9B N10B 8.3(3) . . . . ?
C5B C4B C9B C8B 2.7(3) . . . . ?
C2B C4B C9B C8B -174.8(2) . . . . ?
O12A C13A C14A O19A 177.9(2) . . . . ?
C23A C13A C14A O19A 56.9(3) . . . . ?
O12A C13A C14A C15A -61.8(2) . . . . ?
C23A C13A C14A C15A 177.2(2) . . . . ?
O12B C13B C14B O19B 177.2(2) . . . . ?
C23B C13B C14B O19B 57.4(3) . . . . ?
O12B C13B C14B C15B -62.0(2) . . . . ?
C23B C13B C14B C15B 178.2(2) . . . . ?
O19A C14A C15A O16A -63.4(2) . . . . ?
C13A C14A C15A O16A 176.1(2) . . . . ?
O19A C14A C15A C17A 176.1(2) . . . . ?
C13A C14A C15A C17A 55.7(2) . . . . ?
O19A C14A C15A K2B -12.0(5) . . . 3_455 ?
C13A C14A C15A K2B -132.4(4) . . . 3_455 ?
O19B C14B C15B O16B -67.4(2) . . . . ?
C13B C14B C15B O16B 172.0(2) . . . . ?
O19B C14B C15B C17B 171.1(2) . . . . ?
C13B C14B C15B C17B 50.5(3) . . . . ?
O16A C15A C17A O18A 61.8(2) . . . . ?
C14A C15A C17A O18A -174.8(2) . . . . ?
K2B C15A C17A O18A 8.2(2) 3_455 . . . ?
O16A C15A C17A C11A -177.2(2) . . . . ?
C14A C15A C17A C11A -53.8(2) . . . . ?
K2B C15A C17A C11A 129.2(2) 3_455 . . . ?
N10A C11A C17A O18A -62.9(2) . . . . ?
O12A C11A C17A O18A 178.1(2) . . . . ?
N10A C11A C17A C15A 175.7(2) . . . . ?
O12A C11A C17A C15A 56.7(2) . . . . ?
O16B C15B C17B O18B 72.0(2) . . . . ?
C14B C15B C17B O18B -168.4(2) . . . . ?
O16B C15B C17B C11B -167.3(2) . . . . ?
C14B C15B C17B C11B -47.7(3) . . . . ?
N10B C11B C17B O18B -66.3(2) . . . . ?
O12B C11B C17B O18B 176.2(2) . . . . ?
N10B C11B C17B C15B 171.4(2) . . . . ?
O12B C11B C17B C15B 53.9(3) . . . . ?
O12A C13A C23A O22A -175.6(2) . . . . ?
C14A C13A C23A O22A -55.7(3) . . . . ?
O12B C13B C23B O22B -176.8(2) . . . . ?
C14B C13B C23B O22B -57.6(3) . . . . ?
O1B K1 C40 O41 73.8(2) . . . . ?
O31 K1 C40 O41 -5.5(2) . . . . ?
O16B K1 C40 O41 -72.0(2) 1_545 . . . ?
O41 K1 C40 O41 0.0 . . . . ?
O12B K1 C40 O41 154.7(2) 4_445 . . . ?
O19B K1 C40 O41 -94.8(2) 1_545 . . . ?
O16A K1 C40 O41 61.0(2) 3_545 . . . ?
N10B K1 C40 O41 -163.6(2) 4_445 . . . ?
K2B K1 C40 O41 37.1(2) . . . . ?
C8A C9A N10A C11A 23.2(4) . . . . ?
C4A C9A N10A C11A -159.6(2) . . . . ?
O12A C11A N10A C9A -76.6(3) . . . . ?
C17A C11A N10A C9A 164.4(2) . . . . ?
C8B C9B N10B C11B 27.2(3) . . . . ?
C4B C9B N10B C11B -156.0(2) . . . . ?
C8B C9B N10B K1 -71.8(2) . . . 4_455 ?
C4B C9B N10B K1 105.0(2) . . . 4_455 ?
O12B C11B N10B C9B -82.5(3) . . . . ?
C17B C11B N10B C9B 159.5(2) . . . . ?
O12B C11B N10B K1 24.6(2) . . . 4_455 ?
C17B C11B N10B K1 -93.5(2) . . . 4_455 ?
O3B C2B O1B K1 -90.7(5) . . . . ?
C4B C2B O1B K1 91.3(5) . . . . ?
K2B C2B O1B K1 -145.3(5) . . . . ?
O3B C2B O1B K2B 54.5(3) . . . . ?
C4B C2B O1B K2B -123.5(2) . . . . ?
K2B C2B O1B K2B 0.0 . . . . ?
O31 K1 O1B C2B -170.9(4) . . . . ?
O16B K1 O1B C2B -161.8(4) 1_545 . . . ?
O41 K1 O1B C2B 114.0(4) . . . . ?
O12B K1 O1B C2B 12.9(4) 4_445 . . . ?
O19B K1 O1B C2B -100.7(4) 1_545 . . . ?
O16A K1 O1B C2B 100.9(4) 3_545 . . . ?
N10B K1 O1B C2B -17.8(5) 4_445 . . . ?
C40 K1 O1B C2B 89.1(4) . . . . ?
K2B K1 O1B C2B 146.7(5) . . . . ?
O31 K1 O1B K2B 42.40(6) . . . . ?
O16B K1 O1B K2B 51.59(12) 1_545 . . . ?
O41 K1 O1B K2B -32.64(8) . . . . ?
O12B K1 O1B K2B -133.74(5) 4_445 . . . ?
O19B K1 O1B K2B 112.64(5) 1_545 . . . ?
O16A K1 O1B K2B -45.73(5) 3_545 . . . ?
N10B K1 O1B K2B -164.51(5) 4_445 . . . ?
C40 K1 O1B K2B -57.58(10) . . . . ?
K2B K1 O1B K2B 0.0 . . . . ?
O16A K2B O1B C2B 80.4(2) 4_445 . . . ?
O16A K2B O1B C2B -111.2(2) 3_545 . . . ?
O31 K2B O1B C2B 150.7(2) . . . . ?
O31 K2B O1B C2B -170.73(15) 2 . . . ?
O1B K2B O1B C2B -12.2(2) 2 . . . ?
O18A K2B O1B C2B 26.1(2) 4_445 . . . ?
O18A K2B O1B C2B -51.4(2) 3_545 . . . ?
C15A K2B O1B C2B 70.2(2) 4_445 . . . ?
C15A K2B O1B C2B -93.6(2) 3_545 . . . ?
C2B K2B O1B C2B -18.7(2) 2 . . . ?
C2B K2B O1B C2B 0.0 . . . . ?
O16A K2B O1B K1 -112.47(6) 4_445 . . . ?
O16A K2B O1B K1 55.92(6) 3_545 . . . ?
O31 K2B O1B K1 -42.23(6) . . . . ?
O31 K2B O1B K1 -3.63(10) 2 . . . ?
O1B K2B O1B K1 154.91(5) 2 . . . ?
O18A K2B O1B K1 -166.81(6) 4_445 . . . ?
O18A K2B O1B K1 115.75(6) 3_545 . . . ?
C15A K2B O1B K1 -122.68(6) 4_445 . . . ?
C15A K2B O1B K1 73.49(7) 3_545 . . . ?
C2B K2B O1B K1 148.44(7) 2 . . . ?
C2B K2B O1B K1 167.1(2) . . . . ?
O1A C2A O3A K2A -94.6(3) . . . . ?
C4A C2A O3A K2A 84.2(2) . . . . ?
O18A K2A O3A C2A -123.1(2) . . . . ?
O18A K2A O3A C2A -164.7(2) 2_455 . . . ?
O18B K2A O3A C2A 103.5(2) 3_455 . . . ?
O18B K2A O3A C2A 4.6(2) 4_455 . . . ?
O3B K2A O3A C2A -178.3(2) 3_455 . . . ?
O3B K2A O3A C2A -64.2(2) 4_455 . . . ?
O3A K2A O3A C2A 46.7(2) 2_455 . . . ?
K2B K2A O3A C2A -133.3(2) 3_455 . . . ?
O1B C2B O3B K2A -100.6(3) . . . 3_545 ?
C4B C2B O3B K2A 77.5(3) . . . 3_545 ?
K2B C2B O3B K2A -59.4(2) . . . 3_545 ?
C23A C13A O12A C11A -174.8(2) . . . . ?
C14A C13A O12A C11A 65.6(2) . . . . ?
N10A C11A O12A C13A 178.1(2) . . . . ?
C17A C11A O12A C13A -62.9(2) . . . . ?
C23B C13B O12B C11B -171.5(2) . . . . ?
C14B C13B O12B C11B 69.4(2) . . . . ?
C23B C13B O12B K1 44.8(3) . . . 4_455 ?
C14B C13B O12B K1 -74.3(2) . . . 4_455 ?
N10B C11B O12B C13B 177.4(2) . . . . ?
C17B C11B O12B C13B -64.4(2) . . . . ?
N10B C11B O12B K1 -31.6(2) . . . 4_455 ?
C17B C11B O12B K1 86.6(2) . . . 4_455 ?
C14A C15A O16A K2B 159.3(2) . . . 3_455 ?
C17A C15A O16A K2B -79.8(2) . . . 3_455 ?
K2B C15A O16A K2B 0.0 3_455 . . 3_455 ?
C14A C15A O16A K1 -89.0(15) . . . 3_455 ?
C17A C15A O16A K1 31.9(16) . . . 3_455 ?
K2B C15A O16A K1 111.7(15) 3_455 . . 3_455 ?
C14B C15B O16B K1 51.6(2) . . . 1_565 ?
C17B C15B O16B K1 172.69(13) . . . 1_565 ?
C15A C17A O18A K2A 157.2(2) . . . . ?
C11A C17A O18A K2A 35.4(3) . . . . ?
C15A C17A O18A K2B -10.0(2) . . . 3_455 ?
C11A C17A O18A K2B -131.8(2) . . . 3_455 ?
O18A K2A O18A C17A -168.1(3) 2_455 . . . ?
O18B K2A O18A C17A 64.5(3) 3_455 . . . ?
O18B K2A O18A C17A -49.8(3) 4_455 . . . ?
O3B K2A O18A C17A 117.7(3) 3_455 . . . ?
O3B K2A O18A C17A -113.1(3) 4_455 . . . ?
O3A K2A O18A C17A -127.3(3) 2_455 . . . ?
O3A K2A O18A C17A 24.7(3) . . . . ?
K2B K2A O18A C17A -168.1(3) 3_455 . . . ?
O18A K2A O18A K2B 0.0 2_455 . . 3_455 ?
O18B K2A O18A K2B -127.36(6) 3_455 . . 3_455 ?
O18B K2A O18A K2B 118.35(7) 4_455 . . 3_455 ?
O3B K2A O18A K2B -74.19(6) 3_455 . . 3_455 ?
O3B K2A O18A K2B 54.98(5) 4_455 . . 3_455 ?
O3A K2A O18A K2B 40.8(2) 2_455 . . 3_455 ?
O3A K2A O18A K2B -167.22(6) . . . 3_455 ?
K2B K2A O18A K2B 0.0 3_455 . . 3_455 ?
C15B C17B O18B K2A 165.3(3) . . . 3_545 ?
C11B C17B O18B K2A 41.5(4) . . . 3_545 ?
O22A C20A O19A C14A 60.6(2) . . . . ?
C21A C20A O19A C14A 178.9(2) . . . . ?
C15A C14A O19A C20A -179.3(2) . . . . ?
C13A C14A O19A C20A -59.0(2) . . . . ?
C15B C14B O19B C20B -177.7(2) . . . . ?
C13B C14B O19B C20B -56.9(2) . . . . ?
C15B C14B O19B K1 48.8(2) . . . 1_565 ?
C13B C14B O19B K1 169.52(14) . . . 1_565 ?
O22B C20B O19B C14B 58.2(3) . . . . ?
C21B C20B O19B C14B 176.6(2) . . . . ?
O22B C20B O19B K1 -172.31(14) . . . 1_565 ?
C21B C20B O19B K1 -53.9(2) . . . 1_565 ?
O19A C20A O22A C23A -62.0(3) . . . . ?
C21A C20A O22A C23A -179.8(2) . . . . ?
C13A C23A O22A C20A 59.4(3) . . . . ?
O19B C20B O22B C23B -60.9(3) . . . . ?
C21B C20B O22B C23B -179.4(2) . . . . ?
C13B C23B O22B C20B 60.4(3) . . . . ?
O1B K1 O31 C30 85.4(2) . . . . ?
O16B K1 O31 C30 -89.2(2) 1_545 . . . ?
O41 K1 O31 C30 -155.6(2) . . . . ?
O12B K1 O31 C30 96.3(2) 4_445 . . . ?
O19B K1 O31 C30 -29.4(2) 1_545 . . . ?
O16A K1 O31 C30 154.0(2) 3_545 . . . ?
N10B K1 O31 C30 -30.6(3) 4_445 . . . ?
C40 K1 O31 C30 -153.4(2) . . . . ?
K2B K1 O31 C30 128.9(2) . . . . ?
O1B K1 O31 K2B -43.48(6) . . . . ?
O16B K1 O31 K2B 141.88(7) 1_545 . . . ?
O41 K1 O31 K2B 75.53(6) . . . . ?
O12B K1 O31 K2B -32.6(2) 4_445 . . . ?
O19B K1 O31 K2B -158.32(7) 1_545 . . . ?
O16A K1 O31 K2B 25.16(5) 3_545 . . . ?
N10B K1 O31 K2B -159.46(10) 4_445 . . . ?
C40 K1 O31 K2B 77.71(10) . . . . ?
K2B K1 O31 K2B 0.0 . . . . ?
O16A K2B O31 C30 33.9(2) 4_445 . . . ?
O16A K2B O31 C30 -152.9(2) 3_545 . . . ?
O31 K2B O31 C30 128.4(2) 2 . . . ?
O1B K2B O31 C30 -80.7(2) . . . . ?
O1B K2B O31 C30 91.3(2) 2 . . . ?
O18A K2B O31 C30 -9.7(2) 4_445 . . . ?
O18A K2B O31 C30 -115.1(2) 3_545 . . . ?
C15A K2B O31 C30 9.0(2) 4_445 . . . ?
C15A K2B O31 C30 -161.6(2) 3_545 . . . ?
C2B K2B O31 C30 84.5(2) 2 . . . ?
C2B K2B O31 C30 -70.8(2) . . . . ?
O16A K2B O31 K1 156.22(7) 4_445 . . . ?
O16A K2B O31 K1 -30.51(6) 3_545 . . . ?
O31 K2B O31 K1 -109.24(8) 2 . . . ?
O1B K2B O31 K1 41.72(6) . . . . ?
O1B K2B O31 K1 -146.32(6) 2 . . . ?
O18A K2B O31 K1 112.67(6) 4_445 . . . ?
O18A K2B O31 K1 7.24(11) 3_545 . . . ?
C15A K2B O31 K1 131.40(7) 4_445 . . . ?
C15A K2B O31 K1 -39.23(8) 3_545 . . . ?
C2B K2B O31 K1 -153.18(10) 2 . . . ?
C2B K2B O31 K1 51.60(6) . . . . ?
K1 C40 O41 K1 0.0 . . . . ?
O1B K1 O41 C40 -118.9(2) . . . . ?
O31 K1 O41 C40 174.8(2) . . . . ?
O16B K1 O41 C40 99.1(2) 1_545 . . . ?
O12B K1 O41 C40 -25.3(2) 4_445 . . . ?
O19B K1 O41 C40 101.7(2) 1_545 . . . ?
O16A K1 O41 C40 -103.2(2) 3_545 . . . ?
N10B K1 O41 C40 17.3(2) 4_445 . . . ?
C40 K1 O41 C40 0.0 . . . . ?
K2B K1 O41 C40 -141.9(2) . . . . ?
